data_1543150
loop_
_publ_author_name
'Sun, Jing'
'Zhu, Zhi-Xiang'
'Song, Yue-Lin'
'Dong, Dan'
'Zheng, Jiao'
'Liu, Ting'
'Zhao, Yun-Fang'
'Ferreira, Daneel'
'Zjawiony, Jordan K.'
'Tu, Peng-Fei'
'Li, Jun'

_publ_section_title
;
 Nitric Oxide Inhibitory Meroterpenoids from the Fungus Penicillium
 purpurogenum MHZ 111.
;
_journal_issue 5
_journal_name_full 'Journal of natural products'
_journal_page_first 1415
_journal_page_last 1422
_journal_paper_doi 10.1021/acs.jnatprod.6b00160
_journal_volume 79
_journal_year 2016
_chemical_formula_moiety 'C24 H28 O8, 2.78209(O)'
_chemical_formula_sum 'C24 H28 O10.79'
_chemical_formula_weight 489.12
_space_group_crystal_system monoclinic
_space_group_IT_number 4
_space_group_name_Hall 'P 2yb'
_space_group_name_H-M_alt 'P 1 21 1'
_symmetry_space_group_name_Hall 'P 2yb'
_symmetry_space_group_name_H-M 'P 1 21 1'
_atom_sites_solution_hydrogens geom
_audit_creation_date 2015-11-18
_audit_creation_method
;
  Olex2 1.1
  (compiled 2011.02.15 svn.r1672, GUI svn.r3494)
;
_cell_angle_alpha 90
_cell_angle_beta 97.611(3)
_cell_angle_gamma 90
_cell_formula_units_Z 2
_cell_length_a 12.6572(4)
_cell_length_b 6.67349(19)
_cell_length_c 15.3170(5)
_cell_measurement_reflns_used 4738
_cell_measurement_temperature 103.3
_cell_measurement_theta_max 70.9938
_cell_measurement_theta_min 4.2603
_cell_volume 1282.39(7)
_computing_cell_refinement
;
CrysAlisPro, Agilent Technologies,
Version 1.171.35.11 (release 16-05-2011 CrysAlis171 .NET)
(compiled May 16 2011,17:55:39)
;
_computing_data_collection
;
CrysAlisPro, Agilent Technologies,
Version 1.171.35.11 (release 16-05-2011 CrysAlis171 .NET)
(compiled May 16 2011,17:55:39)
;
_computing_data_reduction
;
CrysAlisPro, Agilent Technologies,
Version 1.171.35.11 (release 16-05-2011 CrysAlis171 .NET)
(compiled May 16 2011,17:55:39)
;
_computing_molecular_graphics
;
O. V. Dolomanov, L. J. Bourhis, R. J. Gildea, J. A. K. Howard and H. Puschmann,
OLEX2: a complete structure solution, refinement and analysis program.
J. Appl. Cryst. (2009). 42, 339-341.
;
_computing_publication_material
;
O. V. Dolomanov, L. J. Bourhis, R. J. Gildea, J. A. K. Howard and H. Puschmann,
OLEX2: a complete structure solution, refinement and analysis program.
J. Appl. Cryst. (2009). 42, 339-341.
;
_computing_structure_refinement 'SHELXL-2014/7 (Sheldrick, 2014)'
_computing_structure_solution 'A short history of SHELX (Sheldrick, 2007)/Bruker'
_diffrn_ambient_temperature 103.3
_diffrn_detector_area_resol_mean 16.0971
_diffrn_measured_fraction_theta_full 0.998
_diffrn_measured_fraction_theta_max 0.980
_diffrn_measurement_details
;
  1 omega  -29.00   -2.00   1.0000    1.5000
omega____ theta____ kappa____ phi______ frames
    -       -3.5000   88.0000    5.0000 27

  2 omega  -12.00   14.00   1.0000    1.5000
omega____ theta____ kappa____ phi______ frames
    -       -3.5000  -88.0000  174.0000 26

  3 omega  -29.00   56.00   1.0000    1.5000
omega____ theta____ kappa____ phi______ frames
    -       36.8122  -37.0000    0.0000 85

  4 omega   -4.00   68.00   1.0000    1.5000
omega____ theta____ kappa____ phi______ frames
    -       36.8122  -88.0000  174.0000 72

  5 omega  -16.00   68.00   1.0000    1.5000
omega____ theta____ kappa____ phi______ frames
    -       36.8122  -88.0000   -5.0000 84

  6 omega   53.00   79.00   1.0000    1.5000
omega____ theta____ kappa____ phi______ frames
    -       36.8122   37.0000 -120.0000 26

  7 omega  -30.00   85.00   1.0000    1.5000
omega____ theta____ kappa____ phi______ frames
    -       36.8122    0.0000   30.0000 115

  8 omega  -27.00   50.00   1.0000    1.5000
omega____ theta____ kappa____ phi______ frames
    -       36.8122  -77.0000  -90.0000 77

  9 omega   56.00   83.00   1.0000    1.5000
omega____ theta____ kappa____ phi______ frames
    -       36.8122   37.0000   90.0000 27

 10 omega   29.00   69.00   1.0000    1.5000
omega____ theta____ kappa____ phi______ frames
    -       36.8122  -88.0000   68.0000 40

 11 omega   84.00  142.00   1.0000    1.8000
omega____ theta____ kappa____ phi______ frames
    -      108.0000   77.0000 -120.0000 58

 12 omega  126.00  162.00   1.0000    1.8000
omega____ theta____ kappa____ phi______ frames
    -      108.0000   45.0000   60.0000 36

 13 omega  109.00  149.00   1.0000    1.8000
omega____ theta____ kappa____ phi______ frames
    -      108.0000  111.0000 -120.0000 40

 14 omega   62.00  110.00   1.0000    1.8000
omega____ theta____ kappa____ phi______ frames
    -      108.0000  -88.0000 -111.0000 48

 15 omega   84.00  175.00   1.0000    1.8000
omega____ theta____ kappa____ phi______ frames
    -      108.0000   77.0000   30.0000 91

 16 omega   41.00   97.00   1.0000    1.8000
omega____ theta____ kappa____ phi______ frames
    -      108.0000  -45.0000 -120.0000 56

 17 omega   49.00   88.00   1.0000    1.8000
omega____ theta____ kappa____ phi______ frames
    -      108.0000  -45.0000  -30.0000 39

 18 omega   39.00  140.00   1.0000    1.8000
omega____ theta____ kappa____ phi______ frames
    -      108.0000  -88.0000   -5.0000 101

 19 omega  134.00  173.00   1.0000    1.8000
omega____ theta____ kappa____ phi______ frames
    -      108.0000   77.0000 -150.0000 39

 20 omega  133.00  172.00   1.0000    1.8000
omega____ theta____ kappa____ phi______ frames
    -      108.0000    0.0000 -150.0000 39

 21 omega   40.00   91.00   1.0000    1.8000
omega____ theta____ kappa____ phi______ frames
    -      108.0000  -15.0000  -90.0000 51

 22 omega  117.00  143.00   1.0000    1.8000
omega____ theta____ kappa____ phi______ frames
    -      108.0000  -15.0000  -90.0000 26

 23 omega   82.00  108.00   1.0000    1.8000
omega____ theta____ kappa____ phi______ frames
    -      108.0000   77.0000 -150.0000 26

 24 omega   40.00  106.00   1.0000    1.8000
omega____ theta____ kappa____ phi______ frames
    -      108.0000    0.0000 -150.0000 66

 25 omega   41.00   72.00   1.0000    1.8000
omega____ theta____ kappa____ phi______ frames
    -      108.0000  -45.0000   90.0000 31

 26 omega   97.00  126.00   1.0000    1.8000
omega____ theta____ kappa____ phi______ frames
    -      108.0000   45.0000 -180.0000 29

 27 omega   62.00  117.00   1.0000    1.8000
omega____ theta____ kappa____ phi______ frames
    -      108.0000 -130.0000 -155.0000 55
;
_diffrn_measurement_device_type 'Xcalibur, Eos, Gemini'
_diffrn_measurement_method '\w scans'
_diffrn_orient_matrix_UB_11 -0.1019970000
_diffrn_orient_matrix_UB_12 -0.1244561000
_diffrn_orient_matrix_UB_13 0.0031448000
_diffrn_orient_matrix_UB_21 0.0666973000
_diffrn_orient_matrix_UB_22 -0.1670267000
_diffrn_orient_matrix_UB_23 0.0502766000
_diffrn_orient_matrix_UB_31 -0.0154345000
_diffrn_orient_matrix_UB_32 0.0997410000
_diffrn_orient_matrix_UB_33 0.0880204000
_diffrn_radiation_monochromator graphite
_diffrn_radiation_type 'Cu K\a'
_diffrn_radiation_wavelength 1.5418
_diffrn_reflns_av_R_equivalents 0.0197
_diffrn_reflns_av_unetI/netI 0.0295
_diffrn_reflns_Laue_measured_fraction_full 0.998
_diffrn_reflns_Laue_measured_fraction_max 0.980
_diffrn_reflns_limit_h_max 12
_diffrn_reflns_limit_h_min -15
_diffrn_reflns_limit_k_max 8
_diffrn_reflns_limit_k_min -8
_diffrn_reflns_limit_l_max 18
_diffrn_reflns_limit_l_min -16
_diffrn_reflns_number 8364
_diffrn_reflns_point_group_measured_fraction_full 0.997
_diffrn_reflns_point_group_measured_fraction_max 0.966
_diffrn_reflns_theta_full 67.684
_diffrn_reflns_theta_max 71.132
_diffrn_reflns_theta_min 4.264
_diffrn_source 'Enhance (Cu) X-ray Source'
_exptl_absorpt_coefficient_mu 0.851
_exptl_absorpt_correction_T_max 1.00000
_exptl_absorpt_correction_T_min 0.93501
_exptl_absorpt_correction_type multi-scan
_exptl_absorpt_process_details
;
CrysAlisPro, Agilent Technologies,
Version 1.171.35.11 (release 16-05-2011 CrysAlis171 .NET)
(compiled May 16 2011,17:55:39)
Empirical absorption correction using spherical harmonics,
 implemented in SCALE3 ABSPACK scaling algorithm.
;
_exptl_crystal_density_diffrn 1.267
_exptl_crystal_F_000 517
_exptl_crystal_size_max 0.400
_exptl_crystal_size_mid 0.350
_exptl_crystal_size_min 0.350
_refine_diff_density_max 1.327
_refine_diff_density_min -0.390
_refine_diff_density_rms 0.080
_refine_ls_abs_structure_details
;
 Flack x determined using 1984 quotients [(I+)-(I-)]/[(I+)+(I-)]
 (Parsons, Flack and Wagner, Acta Cryst. B69 (2013) 249-259).
;
_refine_ls_abs_structure_Flack 0.01(9)
_refine_ls_extinction_method none
_refine_ls_goodness_of_fit_ref 1.064
_refine_ls_hydrogen_treatment constr
_refine_ls_matrix_type full
_refine_ls_number_parameters 345
_refine_ls_number_reflns 4812
_refine_ls_number_restraints 1
_refine_ls_restrained_S_all 1.064
_refine_ls_R_factor_all 0.0635
_refine_ls_R_factor_gt 0.0619
_refine_ls_shift/su_max 0.028
_refine_ls_shift/su_mean 0.002
_refine_ls_structure_factor_coef Fsqd
_refine_ls_weighting_details 'w=1/[\s^2^(Fo^2^)+(0.1241P)^2^+0.5761P] where P=(Fo^2^+2Fc^2^)/3'
_refine_ls_weighting_scheme calc
_refine_ls_wR_factor_gt 0.1767
_refine_ls_wR_factor_ref 0.1790
_reflns_Friedel_coverage 0.808
_reflns_Friedel_fraction_full 0.995
_reflns_Friedel_fraction_max 0.950
_reflns_number_gt 4619
_reflns_number_total 4812
_reflns_threshold_expression 'I > 2\s(I)'
_cod_data_source_file np6b00160_si_003.cif
_cod_data_source_block exp_3634
_cod_depositor_comments 'Adding full bibliography for 1543149--1543150.cif.'
_cod_original_cell_volume 1282.40(7)
_cod_database_code 1543150
_reflns_odcompleteness_completeness 99.88
_reflns_odcompleteness_iscentric 1
_reflns_odcompleteness_theta 66.97
_shelx_estimated_absorpt_t_max 0.755
_shelx_estimated_absorpt_t_min 0.727
_shelx_shelxl_version_number 2014/7
_shelx_space_group_comment
;
The symmetry employed for this shelxl refinement is uniquely defined
by the following loop, which should always be used as a source of
symmetry information in preference to the above space-group names.
They are only intended as comments.
;

loop_
_space_group_symop_operation_xyz
'x, y, z'
'-x, y+1/2, -z'

loop_
_atom_site_label
_atom_site_type_symbol
_atom_site_fract_x
_atom_site_fract_y
_atom_site_fract_z
_atom_site_U_iso_or_equiv
_atom_site_adp_type
_atom_site_occupancy
_atom_site_site_symmetry_order
_atom_site_calc_flag
_atom_site_refinement_flags_posn
_atom_site_refinement_flags_adp
_atom_site_refinement_flags_occupancy
_atom_site_disorder_assembly
_atom_site_disorder_group
O7 O 0.5239(2) 0.5206(5) 0.06565(17) 0.0296(6) Uani 1 1 d . . . . .
O6 O 0.5574(2) 0.3121(4) 0.24426(18) 0.0293(6) Uani 1 1 d . . . . .
O2 O 0.1221(2) 0.5085(5) -0.07707(19) 0.0357(7) Uani 1 1 d . . . . .
O3 O 0.4453(2) 0.7079(5) 0.52428(18) 0.0352(7) Uani 1 1 d . . . . .
O5 O 0.7084(2) 0.7037(5) 0.3596(2) 0.0345(7) Uani 1 1 d . . . . .
C11 C 0.5342(3) 0.6698(5) 0.2384(2) 0.0227(7) Uani 1 1 d . . . . .
H11 H 0.5832 0.7320 0.2000 0.027 Uiso 1 1 calc R U . . .
C13 C 0.4483(3) 0.4914(6) 0.1052(2) 0.0226(7) Uani 1 1 d . . . . .
O4 O 0.5931(2) 0.7601(5) 0.46392(18) 0.0328(6) Uani 1 1 d . . . . .
O1 O -0.0233(3) 0.6610(7) -0.0545(2) 0.0507(9) Uani 1 1 d . . . . .
C4 C 0.2422(3) 0.5170(6) 0.2016(3) 0.0291(8) Uani 1 1 d . . . . .
C9 C 0.6801(3) 0.4957(7) 0.3450(3) 0.0313(8) Uani 1 1 d . . . . .
H9 H 0.6605 0.4372 0.4008 0.038 Uiso 1 1 calc R U . . .
C5 C 0.3418(3) 0.5650(5) 0.2358(2) 0.0235(7) Uani 1 1 d . . . . .
C2 C 0.1028(3) 0.6174(7) 0.0726(3) 0.0362(10) Uani 1 1 d . . . . .
H2A H 0.0473 0.5653 0.1065 0.043 Uiso 1 1 calc R U . . .
H2B H 0.1117 0.7619 0.0863 0.043 Uiso 1 1 calc R U . . .
C6 C 0.3768(3) 0.5671(6) 0.3347(2) 0.0251(8) Uani 1 1 d . . . . .
H6A H 0.4275 0.4559 0.3506 0.030 Uiso 1 1 calc R U . . .
H6B H 0.3140 0.5457 0.3658 0.030 Uiso 1 1 calc R U . . .
C3 C 0.2057(3) 0.5135(6) 0.1045(3) 0.0265(8) Uani 1 1 d . . . . .
C22 C 0.5235(3) 0.8202(6) 0.3128(2) 0.0260(8) Uani 1 1 d . . . . .
H22 H 0.5115 0.9571 0.2868 0.031 Uiso 1 1 calc R U . . .
C18 C 0.3033(3) 0.5423(7) -0.0990(3) 0.0341(9) Uani 1 1 d . . . . .
H18A H 0.2791 0.5376 -0.1624 0.051 Uiso 1 1 calc R U . . .
H18B H 0.3754 0.4868 -0.0871 0.051 Uiso 1 1 calc R U . . .
H18C H 0.3037 0.6816 -0.0786 0.051 Uiso 1 1 calc R U . . .
C16 C 0.2281(3) 0.4197(6) -0.0506(3) 0.0283(8) Uani 1 1 d . . . . .
C8 C 0.4863(3) 0.7417(6) 0.4597(2) 0.0288(8) Uani 1 1 d . . . . .
C15 C 0.2616(3) 0.4227(5) 0.0478(2) 0.0238(7) Uani 1 1 d . . . . .
C1 C 0.0631(3) 0.5966(7) -0.0231(3) 0.0335(9) Uani 1 1 d . . . . .
C7 C 0.4306(3) 0.7680(6) 0.3649(2) 0.0260(8) Uani 1 1 d . . . . .
C23 C 0.6254(3) 0.8232(7) 0.3809(3) 0.0318(8) Uani 1 1 d . . . . .
H23 H 0.6515 0.9646 0.3874 0.038 Uiso 1 1 calc R U . . .
C19 C 0.3924(3) 0.8370(6) 0.1334(2) 0.0246(7) Uani 1 1 d . . . . .
H19A H 0.3865 0.9408 0.1778 0.037 Uiso 1 1 calc R U . . .
H19B H 0.3232 0.8196 0.0971 0.037 Uiso 1 1 calc R U . . .
H19C H 0.4457 0.8772 0.0960 0.037 Uiso 1 1 calc R U . . .
C12 C 0.4266(3) 0.6364(5) 0.1801(2) 0.0203(7) Uani 1 1 d . . . . .
C24 C 0.3473(3) 0.9345(6) 0.3642(3) 0.0319(9) Uani 1 1 d . . . . .
H24A H 0.3058 0.9430 0.3055 0.048 Uiso 1 1 calc R U . . .
H24B H 0.3831 1.0626 0.3787 0.048 Uiso 1 1 calc R U . . .
H24C H 0.2995 0.9044 0.4078 0.048 Uiso 1 1 calc R U . . .
C17 C 0.2159(3) 0.2059(7) -0.0863(3) 0.0363(9) Uani 1 1 d . . . . .
H17A H 0.1702 0.1291 -0.0516 0.054 Uiso 1 1 calc R U . . .
H17B H 0.2862 0.1422 -0.0821 0.054 Uiso 1 1 calc R U . . .
H17C H 0.1835 0.2093 -0.1480 0.054 Uiso 1 1 calc R U . . .
C14 C 0.3679(3) 0.3281(6) 0.0798(2) 0.0263(8) Uani 1 1 d . . . . .
H14A H 0.3615 0.2415 0.1313 0.032 Uiso 1 1 calc R U . . .
H14B H 0.3913 0.2440 0.0327 0.032 Uiso 1 1 calc R U . . .
C10 C 0.5860(3) 0.4751(6) 0.2729(2) 0.0248(8) Uani 1 1 d . . . . .
C21 C 0.7782(4) 0.3889(8) 0.3210(3) 0.0433(11) Uani 1 1 d . . . . .
H21A H 0.7981 0.4464 0.2666 0.065 Uiso 1 1 calc R U . . .
H21B H 0.7625 0.2460 0.3121 0.065 Uiso 1 1 calc R U . . .
H21C H 0.8372 0.4054 0.3687 0.065 Uiso 1 1 calc R U . . .
C25 C 0.1572(4) 0.4611(12) 0.2580(4) 0.0600(17) Uani 1 1 d . . . . .
H25A H 0.0993 0.3872 0.2219 0.072 Uiso 0.561(16) 1 calc R U P A 1
H25B H 0.1882 0.3723 0.3064 0.072 Uiso 0.561(16) 1 calc R U P A 1
H25C H 0.1374 0.5843 0.2879 0.072 Uiso 0.439(16) 1 calc R U P A 2
H25D H 0.0934 0.4178 0.2180 0.072 Uiso 0.439(16) 1 calc R U P A 2
O11 O 0.1097(12) 1.0014(16) 0.2211(7) 0.172(9) Uani 0.76(2) 1 d . . . . .
O8 O 0.1143(8) 0.6384(19) 0.2942(9) 0.100(5) Uani 0.561(16) 1 d . . P A 1
H8 H 0.0742 0.6048 0.3312 0.150 Uiso 0.561(16) 1 calc R U P A 1
O9 O 0.1787(9) 0.3215(18) 0.3184(7) 0.067(4) Uani 0.439(16) 1 d . . P A 2
H9A H 0.2301 0.2517 0.3065 0.101 Uiso 0.439(16) 1 calc R U P A 2
O12 O 0.0437(9) 0.438(5) 0.4437(8) 0.170(15) Uani 0.410(17) 1 d . . P B 1
O13 O 0.1169(10) 0.433(7) 0.4918(8) 0.29(2) Uani 0.590(17) 1 d . . P B 2
O10 O -0.001(2) 0.957(6) 0.2966(10) 0.353(17) Uani 1.03(4) 1 d . . . . .

loop_
_atom_site_aniso_label
_atom_site_aniso_U_11
_atom_site_aniso_U_22
_atom_site_aniso_U_33
_atom_site_aniso_U_23
_atom_site_aniso_U_13
_atom_site_aniso_U_12
O7 0.0244(13) 0.0376(16) 0.0276(13) -0.0011(12) 0.0066(10) 0.0015(11)
O6 0.0331(14) 0.0207(13) 0.0334(14) 0.0027(11) 0.0022(11) 0.0052(11)
O2 0.0271(14) 0.0474(18) 0.0308(14) -0.0006(13) -0.0034(11) 0.0120(13)
O3 0.0457(17) 0.0356(16) 0.0238(13) 0.0000(12) 0.0031(11) 0.0068(13)
O5 0.0276(14) 0.0351(16) 0.0383(15) 0.0035(13) -0.0052(11) -0.0045(12)
C11 0.0241(16) 0.0198(17) 0.0234(16) 0.0040(13) 0.0008(12) -0.0005(14)
C13 0.0229(16) 0.0208(16) 0.0232(16) 0.0040(13) -0.0006(13) 0.0048(13)
O4 0.0355(15) 0.0334(14) 0.0270(13) 0.0017(11) -0.0049(11) 0.0001(12)
O1 0.0328(16) 0.072(3) 0.0450(18) -0.0009(18) -0.0038(13) 0.0216(17)
C4 0.0273(18) 0.030(2) 0.0302(19) 0.0029(16) 0.0062(15) -0.0019(16)
C9 0.032(2) 0.0306(19) 0.0295(19) 0.0053(16) -0.0029(15) 0.0039(17)
C5 0.0275(17) 0.0195(16) 0.0239(17) 0.0009(13) 0.0049(13) -0.0006(14)
C2 0.0216(18) 0.045(2) 0.042(2) -0.010(2) 0.0028(16) 0.0060(17)
C6 0.0286(18) 0.0221(17) 0.0251(18) 0.0049(14) 0.0054(14) -0.0014(14)
C3 0.0210(16) 0.0262(19) 0.0313(19) 0.0036(15) 0.0001(13) -0.0039(14)
C22 0.0293(19) 0.0186(16) 0.0287(18) 0.0030(15) -0.0008(14) -0.0024(14)
C18 0.035(2) 0.038(2) 0.030(2) 0.0011(17) 0.0042(16) 0.0026(18)
C16 0.0214(17) 0.0307(19) 0.031(2) -0.0010(16) -0.0016(14) 0.0073(15)
C8 0.038(2) 0.0231(17) 0.0238(18) -0.0007(15) 0.0003(15) 0.0042(16)
C15 0.0213(17) 0.0181(16) 0.0305(19) -0.0013(14) -0.0018(13) -0.0005(14)
C1 0.0263(19) 0.036(2) 0.038(2) 0.0016(17) 0.0007(16) 0.0092(16)
C7 0.0322(19) 0.0239(17) 0.0214(17) 0.0024(14) 0.0022(14) 0.0008(15)
C23 0.036(2) 0.0273(19) 0.0297(19) 0.0037(16) -0.0032(16) -0.0036(17)
C19 0.0284(17) 0.0182(16) 0.0268(17) 0.0054(14) 0.0014(14) -0.0001(14)
C12 0.0221(16) 0.0169(15) 0.0221(16) 0.0037(13) 0.0035(12) 0.0001(13)
C24 0.038(2) 0.028(2) 0.0268(18) -0.0038(16) -0.0030(15) 0.0081(17)
C17 0.028(2) 0.036(2) 0.042(2) -0.0107(18) -0.0045(16) 0.0006(17)
C14 0.0270(18) 0.0187(16) 0.0318(19) -0.0010(15) -0.0015(14) 0.0038(15)
C10 0.0246(17) 0.0262(18) 0.0232(17) 0.0065(15) 0.0014(13) 0.0020(14)
C21 0.031(2) 0.044(3) 0.052(3) 0.005(2) -0.0059(18) 0.0075(19)
C25 0.034(2) 0.101(5) 0.047(3) 0.019(3) 0.014(2) -0.012(3)
O11 0.254(17) 0.093(7) 0.128(9) -0.053(6) -0.129(10) 0.088(9)
O8 0.072(7) 0.109(9) 0.132(10) -0.035(8) 0.061(6) 0.003(6)
O9 0.069(7) 0.063(7) 0.071(7) 0.001(5) 0.016(5) -0.011(5)
O12 0.031(6) 0.43(4) 0.049(7) -0.021(13) 0.005(5) -0.056(13)
O13 0.084(9) 0.73(7) 0.062(7) 0.095(18) 0.000(6) -0.033(19)
O10 0.43(3) 0.46(4) 0.187(16) -0.03(2) 0.094(18) 0.01(4)

loop_
_atom_type_symbol
_atom_type_description
_atom_type_scat_dispersion_real
_atom_type_scat_dispersion_imag
_atom_type_scat_source
C C 0.0181 0.0091 'International Tables Vol C Tables 4.2.6.8 and 6.1.1.4'
H H 0.0000 0.0000 'International Tables Vol C Tables 4.2.6.8 and 6.1.1.4'
O O 0.0492 0.0322 'International Tables Vol C Tables 4.2.6.8 and 6.1.1.4'

loop_
_geom_angle_atom_site_label_1
_geom_angle_atom_site_label_2
_geom_angle_atom_site_label_3
_geom_angle
C1 O2 C16 125.2(3)
C23 O5 C9 114.1(3)
C22 C11 H11 106.7
C22 C11 C12 111.5(3)
C12 C11 H11 106.7
C10 C11 H11 106.7
C10 C11 C22 112.2(3)
C10 C11 C12 112.7(3)
O7 C13 C12 119.8(3)
O7 C13 C14 122.5(3)
C14 C13 C12 117.5(3)
C8 O4 C23 112.4(3)
C5 C4 C3 122.9(3)
C5 C4 C25 122.7(4)
C3 C4 C25 114.4(4)
O5 C9 H9 109.1
O5 C9 C10 110.7(3)
O5 C9 C21 107.2(4)
C10 C9 H9 109.1
C21 C9 H9 109.1
C21 C9 C10 111.6(4)
C4 C5 C6 121.8(3)
C4 C5 C12 123.3(3)
C6 C5 C12 114.7(3)
H2A C2 H2B 107.4
C3 C2 H2A 108.2
C3 C2 H2B 108.2
C1 C2 H2A 108.2
C1 C2 H2B 108.2
C1 C2 C3 116.3(3)
C5 C6 H6A 109.4
C5 C6 H6B 109.4
C5 C6 C7 111.4(3)
H6A C6 H6B 108.0
C7 C6 H6A 109.4
C7 C6 H6B 109.4
C4 C3 C2 117.2(3)
C15 C3 C4 122.2(3)
C15 C3 C2 120.6(3)
C11 C22 H22 109.0
C11 C22 C7 112.5(3)
C11 C22 C23 111.1(3)
C7 C22 H22 109.0
C7 C22 C23 106.2(3)
C23 C22 H22 109.0
H18A C18 H18B 109.5
H18A C18 H18C 109.5
H18B C18 H18C 109.5
C16 C18 H18A 109.5
C16 C18 H18B 109.5
C16 C18 H18C 109.5
O2 C16 C18 104.8(3)
O2 C16 C15 113.2(3)
O2 C16 C17 103.4(3)
C18 C16 C17 111.6(3)
C15 C16 C18 111.6(3)
C15 C16 C17 111.8(3)
O3 C8 O4 121.1(4)
O3 C8 C7 127.4(4)
O4 C8 C7 111.5(3)
C3 C15 C16 123.5(3)
C3 C15 C14 120.3(3)
C14 C15 C16 116.1(3)
O2 C1 C2 120.7(3)
O1 C1 O2 117.6(4)
O1 C1 C2 121.7(4)
C22 C7 C6 112.1(3)
C8 C7 C6 108.2(3)
C8 C7 C22 103.2(3)
C24 C7 C6 110.6(3)
C24 C7 C22 113.8(3)
C24 C7 C8 108.6(3)
O5 C23 O4 110.4(3)
O5 C23 C22 114.9(3)
O5 C23 H23 108.3
O4 C23 C22 106.3(3)
O4 C23 H23 108.3
C22 C23 H23 108.3
H19A C19 H19B 109.5
H19A C19 H19C 109.5
H19B C19 H19C 109.5
C12 C19 H19A 109.5
C12 C19 H19B 109.5
C12 C19 H19C 109.5
C11 C12 C13 106.8(3)
C11 C12 C19 108.3(3)
C5 C12 C11 110.6(3)
C5 C12 C13 115.0(3)
C5 C12 C19 110.5(3)
C19 C12 C13 105.3(3)
C7 C24 H24A 109.5
C7 C24 H24B 109.5
C7 C24 H24C 109.5
H24A C24 H24B 109.5
H24A C24 H24C 109.5
H24B C24 H24C 109.5
C16 C17 H17A 109.5
C16 C17 H17B 109.5
C16 C17 H17C 109.5
H17A C17 H17B 109.5
H17A C17 H17C 109.5
H17B C17 H17C 109.5
C13 C14 C15 108.9(3)
C13 C14 H14A 109.9
C13 C14 H14B 109.9
C15 C14 H14A 109.9
C15 C14 H14B 109.9
H14A C14 H14B 108.3
O6 C10 C11 123.3(3)
O6 C10 C9 120.8(3)
C11 C10 C9 115.9(3)
C9 C21 H21A 109.5
C9 C21 H21B 109.5
C9 C21 H21C 109.5
H21A C21 H21B 109.5
H21A C21 H21C 109.5
H21B C21 H21C 109.5
C4 C25 H25A 109.6
C4 C25 H25B 109.6
C4 C25 H25C 107.6
C4 C25 H25D 107.6
H25A C25 H25B 108.1
H25C C25 H25D 107.1
O8 C25 C4 110.5(7)
O8 C25 H25A 109.6
O8 C25 H25B 109.6
O9 C25 C4 118.7(7)
O9 C25 H25C 107.6
O9 C25 H25D 107.6
C25 O8 H8 109.5
C25 O9 H9A 109.5

loop_
_geom_bond_atom_site_label_1
_geom_bond_atom_site_label_2
_geom_bond_distance
O7 C13 1.215(5)
O6 C10 1.210(5)
O2 C16 1.473(4)
O2 C1 1.323(5)
O3 C8 1.198(5)
O5 C9 1.443(6)
O5 C23 1.392(5)
C11 H11 1.0000
C11 C22 1.538(5)
C11 C12 1.543(5)
C11 C10 1.518(5)
C13 C12 1.552(5)
C13 C14 1.507(5)
O4 C8 1.351(5)
O4 C23 1.449(5)
O1 C1 1.214(5)
C4 C5 1.338(6)
C4 C3 1.498(5)
C4 C25 1.513(6)
C9 H9 1.0000
C9 C10 1.520(5)
C9 C21 1.519(6)
C5 C6 1.521(5)
C5 C12 1.533(5)
C2 H2A 0.9900
C2 H2B 0.9900
C2 C3 1.499(5)
C2 C1 1.492(6)
C6 H6A 0.9900
C6 H6B 0.9900
C6 C7 1.546(5)
C3 C15 1.336(5)
C22 H22 1.0000
C22 C7 1.546(5)
C22 C23 1.548(5)
C18 H18A 0.9800
C18 H18B 0.9800
C18 H18C 0.9800
C18 C16 1.520(6)
C16 C15 1.510(5)
C16 C17 1.529(6)
C8 C7 1.538(5)
C15 C14 1.508(5)
C7 C24 1.531(5)
C23 H23 1.0000
C19 H19A 0.9800
C19 H19B 0.9800
C19 H19C 0.9800
C19 C12 1.552(5)
C24 H24A 0.9800
C24 H24B 0.9800
C24 H24C 0.9800
C17 H17A 0.9800
C17 H17B 0.9800
C17 H17C 0.9800
C14 H14A 0.9900
C14 H14B 0.9900
C21 H21A 0.9800
C21 H21B 0.9800
C21 H21C 0.9800
C25 H25A 0.9900
C25 H25B 0.9900
C25 H25C 0.9900
C25 H25D 0.9900
C25 O8 1.443(13)
C25 O9 1.317(13)
O8 H8 0.8400
O9 H9A 0.8400

loop_
_geom_torsion_atom_site_label_1
_geom_torsion_atom_site_label_2
_geom_torsion_atom_site_label_3
_geom_torsion_atom_site_label_4
_geom_torsion
O7 C13 C12 C11 -46.6(4)
O7 C13 C12 C5 -169.7(3)
O7 C13 C12 C19 68.4(4)
O7 C13 C14 C15 -114.0(4)
O2 C16 C15 C3 -6.1(5)
O2 C16 C15 C14 178.1(3)
O3 C8 C7 C6 -64.3(5)
O3 C8 C7 C22 176.8(4)
O3 C8 C7 C24 55.7(5)
O5 C9 C10 O6 172.0(4)
O5 C9 C10 C11 -6.3(5)
C11 C22 C7 C6 4.9(4)
C11 C22 C7 C8 121.0(3)
C11 C22 C7 C24 -121.5(4)
C11 C22 C23 O5 4.3(5)
C11 C22 C23 O4 -118.1(3)
O4 C8 C7 C6 115.2(4)
O4 C8 C7 C22 -3.6(4)
O4 C8 C7 C24 -124.7(4)
C4 C5 C6 C7 -128.0(4)
C4 C5 C12 C11 -177.3(4)
C4 C5 C12 C13 -56.2(5)
C4 C5 C12 C19 62.8(5)
C4 C3 C15 C16 -178.8(3)
C4 C3 C15 C14 -3.1(6)
C9 O5 C23 O4 63.7(4)
C9 O5 C23 C22 -56.5(4)
C5 C4 C3 C2 -132.2(4)
C5 C4 C3 C15 47.7(6)
C5 C4 C25 O8 78.9(8)
C5 C4 C25 O9 -51.4(10)
C5 C6 C7 C22 -54.0(4)
C5 C6 C7 C8 -167.0(3)
C5 C6 C7 C24 74.2(4)
C2 C3 C15 C16 1.0(6)
C2 C3 C15 C14 176.7(4)
C6 C5 C12 C11 7.0(4)
C6 C5 C12 C13 128.1(3)
C6 C5 C12 C19 -112.9(3)
C3 C4 C5 C6 -179.9(3)
C3 C4 C5 C12 4.7(6)
C3 C4 C25 O8 -101.3(8)
C3 C4 C25 O9 128.4(8)
C3 C2 C1 O2 -6.7(6)
C3 C2 C1 O1 174.1(5)
C3 C15 C14 C13 -71.3(4)
C22 C11 C12 C13 177.2(3)
C22 C11 C12 C5 -56.9(4)
C22 C11 C12 C19 64.3(4)
C22 C11 C10 O6 140.4(4)
C22 C11 C10 C9 -41.4(4)
C18 C16 C15 C3 111.9(4)
C18 C16 C15 C14 -64.0(4)
C16 O2 C1 O1 -179.2(4)
C16 O2 C1 C2 1.5(7)
C16 C15 C14 C13 104.7(4)
C8 O4 C23 O5 -132.5(3)
C8 O4 C23 C22 -7.2(4)
C1 O2 C16 C18 -117.1(4)
C1 O2 C16 C15 4.8(6)
C1 O2 C16 C17 125.9(4)
C1 C2 C3 C4 -174.8(4)
C1 C2 C3 C15 5.4(6)
C7 C22 C23 O5 127.0(4)
C7 C22 C23 O4 4.6(4)
C23 O5 C9 C10 57.0(4)
C23 O5 C9 C21 178.9(3)
C23 O4 C8 O3 -173.4(4)
C23 O4 C8 C7 7.0(4)
C23 C22 C7 C6 -116.9(3)
C23 C22 C7 C8 -0.8(4)
C23 C22 C7 C24 116.7(4)
C12 C11 C22 C7 50.4(4)
C12 C11 C22 C23 169.4(3)
C12 C11 C10 O6 13.7(5)
C12 C11 C10 C9 -168.2(3)
C12 C13 C14 C15 61.0(4)
C12 C5 C6 C7 47.8(4)
C17 C16 C15 C3 -122.3(4)
C17 C16 C15 C14 61.8(4)
C14 C13 C12 C11 138.4(3)
C14 C13 C12 C5 15.2(4)
C14 C13 C12 C19 -106.7(3)
C10 C11 C22 C7 -76.9(4)
C10 C11 C22 C23 42.0(4)
C10 C11 C12 C13 -55.7(4)
C10 C11 C12 C5 70.2(4)
C10 C11 C12 C19 -168.6(3)
C21 C9 C10 O6 52.7(5)
C21 C9 C10 C11 -125.5(4)
C25 C4 C5 C6 -0.1(7)
C25 C4 C5 C12 -175.5(5)
C25 C4 C3 C2 48.0(6)
C25 C4 C3 C15 -132.1(5)
